data_7041976
loop_
_publ_author_name
'Ghosh, Pokhraj'
'Quiroz, Manuel'
'Wang, Ning'
'Bhuvanesh, Nattamai'
'Darensbourg, Marcetta Y.'

_publ_section_title
;
 Complexes of MN2S2&#x00B7;Fe(\h(5)-C5R5)(CO) as platform for exploring
 cooperative heterobimetallic effects in HER electrocatalysis.
;
_journal_issue 17
_journal_name_full 'Dalton transactions (Cambridge, England : 2003)'
_journal_page_first 5617
_journal_page_last 5624
_journal_paper_doi 10.1039/c6dt04666e
_journal_volume 46
_journal_year 2017
_chemical_formula_moiety 'C15 H23 Co Fe N3 O2 S2, 0.38(C H2 Cl2), B F4'
_chemical_formula_sum 'C15.38 H23.75 B Cl0.75 Co F4 Fe N3 O2 S2'
_chemical_formula_weight 575.11
_chemical_name_systematic
;
 ?
;
_space_group_crystal_system orthorhombic
_space_group_IT_number 43
_space_group_name_Hall 'F 2 -2d'
_space_group_name_H-M_alt 'F d d 2'
_symmetry_space_group_name_Hall 'F 2 -2d'
_symmetry_space_group_name_H-M 'F d d 2'
_atom_sites_solution_hydrogens geom
_audit_creation_date 2014-07-21
_audit_creation_method
;
Olex2 1.2-beta
(compiled 2013.09.17 svn.r2790 for OlexSys, GUI svn.r4601)
;
_audit_update_record
;
2016-12-07 deposited with the CCDC.
2017-02-02 downloaded from the CCDC.
;
_cell_angle_alpha 90
_cell_angle_beta 90
_cell_angle_gamma 90
_cell_formula_units_Z 16
_cell_length_a 24.029(4)
_cell_length_b 29.365(5)
_cell_length_c 12.6042(17)
_cell_measurement_reflns_used 9888
_cell_measurement_temperature 150.15
_cell_measurement_theta_max 28.260
_cell_measurement_theta_min 2.767
_cell_volume 8894(2)
_computing_data_reduction 'SAINT v8.27A (Bruker, 2012)'
_computing_molecular_graphics
;
O. V. Dolomanov, L. J. Bourhis, R. J. Gildea, J. A. K. Howard and H. Puschmann,
OLEX2: a complete structure solution, refinement and analysis program.
J. Appl. Cryst. (2009). 42, 339-341.
;
_computing_publication_material
;
O. V. Dolomanov, L. J. Bourhis, R. J. Gildea, J. A. K. Howard and H. Puschmann,
OLEX2: a complete structure solution, refinement and analysis program.
J. Appl. Cryst. (2009). 42, 339-341.
;
_computing_structure_refinement
;
SHELX, G.M. Sheldrick, Acta Cryst.
(2008). A64, 112-122
;
_diffrn_ambient_temperature 150.15
_diffrn_measured_fraction_theta_full 0.998
_diffrn_measured_fraction_theta_max 0.995
_diffrn_measurement_device_type 'Bruker APEX-II CCD'
_diffrn_measurement_method '\f and \w scans'
_diffrn_radiation_monochromator graphite
_diffrn_radiation_type MoK\a
_diffrn_radiation_wavelength 0.71073
_diffrn_reflns_av_R_equivalents 0.0314
_diffrn_reflns_av_unetI/netI 0.0292
_diffrn_reflns_Laue_measured_fraction_full 0.998
_diffrn_reflns_Laue_measured_fraction_max 0.995
_diffrn_reflns_limit_h_max 32
_diffrn_reflns_limit_h_min -32
_diffrn_reflns_limit_k_max 39
_diffrn_reflns_limit_k_min -38
_diffrn_reflns_limit_l_max 16
_diffrn_reflns_limit_l_min -16
_diffrn_reflns_number 27172
_diffrn_reflns_point_group_measured_fraction_full 0.998
_diffrn_reflns_point_group_measured_fraction_max 0.993
_diffrn_reflns_theta_full 25.242
_diffrn_reflns_theta_max 28.405
_diffrn_reflns_theta_min 1.952
_diffrn_standards_number 0
_exptl_absorpt_coefficient_mu 1.728
_exptl_absorpt_correction_T_max 0.7457
_exptl_absorpt_correction_T_min 0.5961
_exptl_absorpt_correction_type multi-scan
_exptl_absorpt_process_details
;
SADABS-2012/1 (Bruker,2012) was used for absorption correction.
wR2(int) was 0.0727 before and 0.0493 after correction.
The Ratio of minimum to maximum transmission is 0.7994.
The \l/2 correction factor is 0.0015.
;
_exptl_crystal_colour brown
_exptl_crystal_colour_primary brown
_exptl_crystal_density_diffrn 1.718
_exptl_crystal_description block
_exptl_crystal_F_000 4669
_exptl_crystal_size_max 0.38
_exptl_crystal_size_mid 0.32
_exptl_crystal_size_min 0.25
_refine_diff_density_max 1.117
_refine_diff_density_min -0.531
_refine_diff_density_rms 0.093
_refine_ls_abs_structure_details
;
 Flack x determined using 2347 quotients [(I+)-(I-)]/[(I+)+(I-)]
 (Parsons and Flack (2004), Acta Cryst. A60, s61).
;
_refine_ls_abs_structure_Flack 0.019(5)
_refine_ls_extinction_method none
_refine_ls_goodness_of_fit_ref 1.065
_refine_ls_hydrogen_treatment constr
_refine_ls_matrix_type full
_refine_ls_number_parameters 278
_refine_ls_number_reflns 5557
_refine_ls_number_restraints 2
_refine_ls_restrained_S_all 1.065
_refine_ls_R_factor_all 0.0372
_refine_ls_R_factor_gt 0.0344
_refine_ls_shift/su_max 0.001
_refine_ls_shift/su_mean 0.000
_refine_ls_structure_factor_coef Fsqd
_refine_ls_weighting_details 'w=1/[\s^2^(Fo^2^)+(0.0697P)^2^] where P=(Fo^2^+2Fc^2^)/3'
_refine_ls_weighting_scheme calc
_refine_ls_wR_factor_gt 0.0969
_refine_ls_wR_factor_ref 0.0987
_reflns_Friedel_coverage 0.911
_reflns_Friedel_fraction_full 0.997
_reflns_Friedel_fraction_max 0.991
_reflns_number_gt 5162
_reflns_number_total 5557
_reflns_threshold_expression 'I > 2\s(I)'
_cod_data_source_file c6dt04666e2.cif
_cod_data_source_block cpfeco
_cod_depositor_comments 'Adding full bibliography for 7041975--7041978.cif.'
_cod_database_code 7041976
_shelxl_version_number 2013-4
_shelx_space_group_comment
;
The symmetry employed for this shelxl refinement is uniquely defined
by the following loop, which should always be used as a source of
symmetry information in preference to the above space-group names.
They are only intended as comments.
;
_shelx_estimated_absorpt_t_max 0.672
_shelx_estimated_absorpt_t_min 0.560
_olex2_refinement_description
;
1. Fixed Uiso
 At 1.2 times of:
  All C(H) groups, All C(H,H) groups
2. Restrained distances
 C1S-Cl1 \\sim Cl2-C1S
 with sigma of 0.005
3. Uiso/Uaniso restraints and constraints
Uanis(Cl1) = Uanis(Cl2) = Uanis(C1S)
4. Others
 Sof(Cl1)=Sof(Cl2)=Sof(C1S)=Sof(H1SA)=Sof(H1SB)=0.38*FVAR(2)
5.a Secondary CH2 refined with riding coordinates:
 C1(H1A,H1B), C2(H2A,H2B), C3(H3A,H3B), C4(H4A,H4B), C5(H5A,H5B), C6(H6A,H6B),
 C7(H7A,H7B), C8(H8A,H8B), C9(H9A,H9B), C1S(H1SA,H1SB)
5.b Aromatic/amide H refined with riding coordinates:
 C12(H12), C13(H13), C14(H14), C15(H15), C16(H16)
;

loop_
_space_group_symop_operation_xyz
'x, y, z'
'-x, -y, z'
'x+1/4, -y+1/4, z+1/4'
'-x+1/4, y+1/4, z+1/4'
'x, y+1/2, z+1/2'
'-x, -y+1/2, z+1/2'
'x+1/4, -y+3/4, z+3/4'
'-x+1/4, y+3/4, z+3/4'
'x+1/2, y, z+1/2'
'-x+1/2, -y, z+1/2'
'x+3/4, -y+1/4, z+3/4'
'-x+3/4, y+1/4, z+3/4'
'x+1/2, y+1/2, z'
'-x+1/2, -y+1/2, z'
'x+3/4, -y+3/4, z+1/4'
'-x+3/4, y+3/4, z+1/4'

loop_
_atom_site_label
_atom_site_type_symbol
_atom_site_fract_x
_atom_site_fract_y
_atom_site_fract_z
_atom_site_U_iso_or_equiv
_atom_site_adp_type
_atom_site_occupancy
_atom_site_site_symmetry_order
_atom_site_calc_flag
_atom_site_refinement_flags_posn
_atom_site_refinement_flags_adp
_atom_site_refinement_flags_occupancy
_atom_site_disorder_assembly
_atom_site_disorder_group
Co1 Co 0.45153(2) 0.59253(2) 0.60221(4) 0.02593(13) Uani 1 1 d . . . . .
Fe1 Fe 0.49938(3) 0.63447(2) 0.39081(5) 0.03104(15) Uani 1 1 d . . . . .
S1 S 0.48454(5) 0.56264(4) 0.45499(8) 0.0328(2) Uani 1 1 d . . . . .
S2 S 0.50607(5) 0.65070(4) 0.56754(8) 0.0328(2) Uani 1 1 d . . . . .
O1 O 0.53271(18) 0.55019(16) 0.7019(4) 0.0602(10) Uani 1 1 d . . . . .
O2 O 0.38496(15) 0.66149(12) 0.3546(3) 0.0458(8) Uani 1 1 d . . . . .
N1 N 0.38329(15) 0.55533(12) 0.5918(3) 0.0316(7) Uani 1 1 d . . . . .
N2 N 0.40159(15) 0.63150(12) 0.6906(3) 0.0306(7) Uani 1 1 d . . . . .
C1 C 0.4182(2) 0.53769(16) 0.4111(3) 0.0400(10) Uani 1 1 d . . . . .
H1A H 0.3951 0.5611 0.3758 0.048 Uiso 1 1 calc R U . . .
H1B H 0.4251 0.5127 0.3601 0.048 Uiso 1 1 calc R U . . .
C2 C 0.3888(2) 0.51967(16) 0.5084(4) 0.0400(10) Uani 1 1 d . . . . .
H2A H 0.3513 0.5087 0.4881 0.048 Uiso 1 1 calc R U . . .
H2B H 0.4099 0.4935 0.5373 0.048 Uiso 1 1 calc R U . . .
C3 C 0.3681(2) 0.53333(15) 0.6950(4) 0.0371(9) Uani 1 1 d . . . . .
H3A H 0.4006 0.5162 0.7222 0.045 Uiso 1 1 calc R U . . .
H3B H 0.3377 0.5112 0.6827 0.045 Uiso 1 1 calc R U . . .
C4 C 0.3497(2) 0.56740(16) 0.7783(4) 0.0400(10) Uani 1 1 d . . . . .
H4A H 0.3469 0.5513 0.8472 0.048 Uiso 1 1 calc R U . . .
H4B H 0.3118 0.5780 0.7597 0.048 Uiso 1 1 calc R U . . .
C5 C 0.3871(2) 0.60953(17) 0.7936(3) 0.0382(10) Uani 1 1 d . . . . .
H5A H 0.3676 0.6319 0.8392 0.046 Uiso 1 1 calc R U . . .
H5B H 0.4217 0.6003 0.8303 0.046 Uiso 1 1 calc R U . . .
C6 C 0.33980(19) 0.58972(16) 0.5641(4) 0.0372(9) Uani 1 1 d . . . . .
H6A H 0.3027 0.5780 0.5847 0.045 Uiso 1 1 calc R U . . .
H6B H 0.3398 0.5948 0.4865 0.045 Uiso 1 1 calc R U . . .
C7 C 0.35092(18) 0.63501(15) 0.6215(4) 0.0366(9) Uani 1 1 d . . . . .
H7A H 0.3564 0.6595 0.5684 0.044 Uiso 1 1 calc R U . . .
H7B H 0.3183 0.6431 0.6655 0.044 Uiso 1 1 calc R U . . .
C8 C 0.4270(2) 0.67661(16) 0.7108(4) 0.0382(10) Uani 1 1 d . . . . .
H8A H 0.4538 0.6741 0.7701 0.046 Uiso 1 1 calc R U . . .
H8B H 0.3977 0.6985 0.7319 0.046 Uiso 1 1 calc R U . . .
C9 C 0.4567(2) 0.69420(15) 0.6130(4) 0.0393(10) Uani 1 1 d . . . . .
H9A H 0.4768 0.7227 0.6301 0.047 Uiso 1 1 calc R U . . .
H9B H 0.4294 0.7008 0.5564 0.047 Uiso 1 1 calc R U . . .
N3 N 0.48925(17) 0.56274(16) 0.7003(3) 0.0420(9) Uani 1 1 d . . . . .
C11 C 0.4296(2) 0.65000(15) 0.3731(3) 0.0349(9) Uani 1 1 d . . . . .
C12 C 0.5171(3) 0.6428(2) 0.2297(4) 0.0505(13) Uani 1 1 d . . . . .
H12 H 0.4907 0.6390 0.1743 0.061 Uiso 1 1 calc R U . . .
C13 C 0.5288(3) 0.68382(18) 0.2860(4) 0.0482(12) Uani 1 1 d . . . . .
H13 H 0.5116 0.7125 0.2741 0.058 Uiso 1 1 calc R U . . .
C14 C 0.5696(2) 0.6747(2) 0.3611(5) 0.0535(13) Uani 1 1 d . . . . .
H14 H 0.5850 0.6960 0.4095 0.064 Uiso 1 1 calc R U . . .
C15 C 0.5842(2) 0.6283(2) 0.3532(5) 0.0598(16) Uani 1 1 d . . . . .
H15 H 0.6110 0.6129 0.3953 0.072 Uiso 1 1 calc R U . . .
C16 C 0.5518(3) 0.6090(2) 0.2715(4) 0.0518(14) Uani 1 1 d . . . . .
H16 H 0.5534 0.5782 0.2487 0.062 Uiso 1 1 calc R U . . .
Cl1 Cl 0.7314(3) 0.7609(3) 0.3760(6) 0.1151(19) Uani 0.377(3) 1 d D . P A -1
Cl2 Cl 0.7934(3) 0.7569(3) 0.1861(6) 0.1151(19) Uani 0.377(3) 1 d D . P A -1
C1S C 0.7734(13) 0.7973(12) 0.2894(17) 0.1151(19) Uani 0.377(3) 1 d D . P A -1
H1SA H 0.7512 0.8228 0.2601 0.138 Uiso 0.377(3) 1 calc R U P A -1
H1SB H 0.8063 0.8096 0.3270 0.138 Uiso 0.377(3) 1 calc R U P A -1
F1 F 0.51656(13) 0.77189(13) 0.4310(3) 0.0600(9) Uani 1 1 d . . . . .
F2 F 0.60892(13) 0.78386(12) 0.4516(3) 0.0559(8) Uani 1 1 d . . . . .
F3 F 0.54613(15) 0.84040(10) 0.4855(3) 0.0552(8) Uani 1 1 d . . . . .
F4 F 0.55178(18) 0.78060(14) 0.5968(3) 0.0684(10) Uani 1 1 d . . . . .
B1 B 0.5565(2) 0.7941(2) 0.4920(4) 0.0397(11) Uani 1 1 d . . . . .

loop_
_atom_site_aniso_label
_atom_site_aniso_U_11
_atom_site_aniso_U_22
_atom_site_aniso_U_33
_atom_site_aniso_U_23
_atom_site_aniso_U_13
_atom_site_aniso_U_12
Co1 0.0289(2) 0.0332(3) 0.0158(2) 0.00154(19) 0.00271(19) 0.0034(2)
Fe1 0.0368(3) 0.0369(3) 0.0194(3) 0.0042(2) 0.0089(2) 0.0042(2)
S1 0.0436(5) 0.0329(5) 0.0221(4) 0.0015(4) 0.0096(4) 0.0091(4)
S2 0.0337(5) 0.0427(6) 0.0219(5) 0.0002(4) 0.0042(4) -0.0038(4)
O1 0.048(2) 0.082(3) 0.050(2) 0.007(2) -0.0112(19) 0.014(2)
O2 0.0434(17) 0.0490(18) 0.0451(18) 0.0085(16) -0.0022(17) 0.0061(15)
N1 0.0365(17) 0.0364(17) 0.0219(16) 0.0015(14) 0.0026(14) -0.0015(14)
N2 0.0339(17) 0.0374(18) 0.0207(16) -0.0059(13) 0.0035(14) 0.0021(14)
C1 0.061(3) 0.036(2) 0.023(2) -0.0013(16) 0.0039(19) 0.000(2)
C2 0.052(3) 0.036(2) 0.033(2) -0.0045(18) 0.004(2) -0.0067(18)
C3 0.044(2) 0.041(2) 0.026(2) 0.0053(17) 0.0090(18) -0.0054(18)
C4 0.044(3) 0.048(3) 0.028(2) 0.0018(18) 0.0170(19) -0.0025(19)
C5 0.042(2) 0.050(2) 0.023(2) -0.0005(18) 0.0081(17) -0.0029(19)
C6 0.033(2) 0.048(3) 0.031(2) 0.0000(18) -0.0050(17) 0.0015(17)
C7 0.032(2) 0.043(2) 0.035(3) -0.0039(17) 0.0003(18) 0.0078(17)
C8 0.045(2) 0.041(2) 0.029(2) -0.0080(18) 0.0102(19) -0.0047(18)
C9 0.051(3) 0.035(2) 0.032(2) -0.0077(18) 0.0112(19) -0.0029(18)
N3 0.038(2) 0.062(3) 0.0257(19) 0.0116(18) -0.0020(16) 0.0102(17)
C11 0.049(3) 0.035(2) 0.021(2) 0.0046(14) 0.0042(17) 0.0010(17)
C12 0.060(3) 0.064(3) 0.027(2) 0.009(2) 0.019(2) 0.001(3)
C13 0.062(3) 0.048(3) 0.034(2) 0.014(2) 0.022(2) -0.002(2)
C14 0.049(3) 0.067(3) 0.045(3) 0.004(3) 0.023(3) -0.013(2)
C15 0.045(3) 0.081(4) 0.053(3) 0.025(3) 0.029(3) 0.015(3)
C16 0.063(3) 0.058(3) 0.034(3) 0.007(2) 0.028(3) 0.015(2)
Cl1 0.112(4) 0.156(5) 0.078(3) -0.003(3) 0.025(3) 0.006(3)
Cl2 0.112(4) 0.156(5) 0.078(3) -0.003(3) 0.025(3) 0.006(3)
C1S 0.112(4) 0.156(5) 0.078(3) -0.003(3) 0.025(3) 0.006(3)
F1 0.0462(17) 0.068(2) 0.066(2) -0.0121(17) -0.0140(16) -0.0044(15)
F2 0.0440(16) 0.071(2) 0.0530(18) 0.0027(16) -0.0039(14) -0.0063(14)
F3 0.069(2) 0.0462(17) 0.050(2) 0.0074(14) 0.0063(15) -0.0043(14)
F4 0.087(2) 0.084(2) 0.0343(17) 0.0235(17) 0.0023(17) 0.004(2)
B1 0.039(3) 0.050(3) 0.030(2) 0.009(2) -0.002(2) -0.010(2)

loop_
_atom_type_symbol
_atom_type_description
_atom_type_scat_dispersion_real
_atom_type_scat_dispersion_imag
_atom_type_scat_source
C C 0.0033 0.0016 'International Tables Vol C Tables 4.2.6.8 and 6.1.1.4'
H H 0.0000 0.0000 'International Tables Vol C Tables 4.2.6.8 and 6.1.1.4'
B B 0.0013 0.0007 'International Tables Vol C Tables 4.2.6.8 and 6.1.1.4'
Cl Cl 0.1484 0.1585 'International Tables Vol C Tables 4.2.6.8 and 6.1.1.4'
Co Co 0.3494 0.9721 'International Tables Vol C Tables 4.2.6.8 and 6.1.1.4'
F F 0.0171 0.0103 'International Tables Vol C Tables 4.2.6.8 and 6.1.1.4'
Fe Fe 0.3463 0.8444 'International Tables Vol C Tables 4.2.6.8 and 6.1.1.4'
N N 0.0061 0.0033 'International Tables Vol C Tables 4.2.6.8 and 6.1.1.4'
O O 0.0106 0.0060 'International Tables Vol C Tables 4.2.6.8 and 6.1.1.4'
S S 0.1246 0.1234 'International Tables Vol C Tables 4.2.6.8 and 6.1.1.4'

loop_
_geom_angle_atom_site_label_1
_geom_angle_atom_site_label_2
_geom_angle_atom_site_label_3
_geom_angle
S2 Co1 S1 85.83(5)
N1 Co1 S1 91.31(11)
N1 Co1 S2 155.84(11)
N1 Co1 N2 81.67(15)
N2 Co1 S1 156.26(11)
N2 Co1 S2 91.38(11)
N3 Co1 S1 101.99(15)
N3 Co1 S2 102.61(16)
N3 Co1 N1 101.46(18)
N3 Co1 N2 101.63(18)
S2 Fe1 S1 81.86(5)
C11 Fe1 S1 97.81(14)
C11 Fe1 S2 97.88(14)
C11 Fe1 C12 92.3(2)
C11 Fe1 C13 93.6(2)
C11 Fe1 C14 127.0(2)
C11 Fe1 C15 157.3(2)
C11 Fe1 C16 125.2(2)
C12 Fe1 S1 118.89(18)
C12 Fe1 S2 155.44(19)
C12 Fe1 C14 66.2(3)
C12 Fe1 C15 66.0(3)
C12 Fe1 C16 39.0(2)
C13 Fe1 S1 156.68(15)
C13 Fe1 S2 116.71(17)
C13 Fe1 C12 40.0(2)
C13 Fe1 C14 38.9(2)
C13 Fe1 C15 65.7(2)
C13 Fe1 C16 65.8(2)
C14 Fe1 S1 135.17(18)
C14 Fe1 S2 90.01(18)
C14 Fe1 C15 39.3(3)
C14 Fe1 C16 65.7(3)
C15 Fe1 S1 98.75(18)
C15 Fe1 S2 99.8(2)
C15 Fe1 C16 39.2(3)
C16 Fe1 S1 91.05(17)
C16 Fe1 S2 136.93(19)
Co1 S1 Fe1 89.23(4)
C1 S1 Co1 95.74(15)
C1 S1 Fe1 113.35(16)
Co1 S2 Fe1 89.42(5)
C9 S2 Co1 95.37(15)
C9 S2 Fe1 113.87(17)
C2 N1 Co1 111.2(3)
C2 N1 C3 109.4(3)
C2 N1 C6 111.8(4)
C3 N1 Co1 112.6(3)
C6 N1 Co1 102.8(3)
C6 N1 C3 108.9(3)
C5 N2 Co1 112.2(3)
C5 N2 C7 110.2(4)
C7 N2 Co1 101.7(2)
C8 N2 Co1 111.1(3)
C8 N2 C5 109.5(3)
C8 N2 C7 111.9(4)
S1 C1 H1A 110.2
S1 C1 H1B 110.2
H1A C1 H1B 108.5
C2 C1 S1 107.5(3)
C2 C1 H1A 110.2
C2 C1 H1B 110.2
N1 C2 C1 111.6(4)
N1 C2 H2A 109.3
N1 C2 H2B 109.3
C1 C2 H2A 109.3
C1 C2 H2B 109.3
H2A C2 H2B 108.0
N1 C3 H3A 109.0
N1 C3 H3B 109.0
N1 C3 C4 112.8(4)
H3A C3 H3B 107.8
C4 C3 H3A 109.0
C4 C3 H3B 109.0
C3 C4 H4A 108.2
C3 C4 H4B 108.2
C3 C4 C5 116.5(4)
H4A C4 H4B 107.3
C5 C4 H4A 108.2
C5 C4 H4B 108.2
N2 C5 C4 112.0(4)
N2 C5 H5A 109.2
N2 C5 H5B 109.2
C4 C5 H5A 109.2
C4 C5 H5B 109.2
H5A C5 H5B 107.9
N1 C6 H6A 109.5
N1 C6 H6B 109.5
N1 C6 C7 110.7(4)
H6A C6 H6B 108.1
C7 C6 H6A 109.5
C7 C6 H6B 109.5
N2 C7 C6 110.8(3)
N2 C7 H7A 109.5
N2 C7 H7B 109.5
C6 C7 H7A 109.5
C6 C7 H7B 109.5
H7A C7 H7B 108.1
N2 C8 H8A 109.4
N2 C8 H8B 109.4
N2 C8 C9 111.1(4)
H8A C8 H8B 108.0
C9 C8 H8A 109.4
C9 C8 H8B 109.4
S2 C9 H9A 109.9
S2 C9 H9B 109.9
C8 C9 S2 108.7(3)
C8 C9 H9A 109.9
C8 C9 H9B 109.9
H9A C9 H9B 108.3
O1 N3 Co1 131.5(4)
O2 C11 Fe1 175.1(4)
Fe1 C12 H12 124.4
C13 C12 Fe1 69.8(3)
C13 C12 H12 126.4
C16 C12 Fe1 70.9(3)
C16 C12 H12 126.4
C16 C12 C13 107.1(6)
Fe1 C13 H13 124.7
C12 C13 Fe1 70.2(3)
C12 C13 H13 125.9
C14 C13 Fe1 70.9(3)
C14 C13 C12 108.3(5)
C14 C13 H13 125.9
Fe1 C14 H14 124.9
C13 C14 Fe1 70.2(3)
C13 C14 H14 125.8
C13 C14 C15 108.3(6)
C15 C14 Fe1 70.6(3)
C15 C14 H14 125.8
Fe1 C15 H15 124.9
C14 C15 Fe1 70.1(3)
C14 C15 H15 126.2
C14 C15 C16 107.7(5)
C16 C15 Fe1 70.4(3)
C16 C15 H15 126.2
Fe1 C16 H16 125.4
C12 C16 Fe1 70.1(3)
C12 C16 C15 108.6(6)
C12 C16 H16 125.7
C15 C16 Fe1 70.4(3)
C15 C16 H16 125.7
Cl1 C1S H1SA 111.6
Cl1 C1S H1SB 111.6
Cl2 C1S Cl1 101.0(18)
Cl2 C1S H1SA 111.6
Cl2 C1S H1SB 111.6
H1SA C1S H1SB 109.4
F2 B1 F1 108.7(4)
F3 B1 F1 107.6(4)
F3 B1 F2 110.8(4)
F3 B1 F4 108.9(5)
F4 B1 F1 109.6(4)
F4 B1 F2 111.2(4)

loop_
_geom_bond_atom_site_label_1
_geom_bond_atom_site_label_2
_geom_bond_distance
Co1 S1 2.2008(11)
Co1 S2 2.1969(12)
Co1 N1 1.975(4)
Co1 N2 1.998(3)
Co1 N3 1.765(4)
Fe1 S1 2.2870(12)
Fe1 S2 2.2836(13)
Fe1 C11 1.751(5)
Fe1 C12 2.089(5)
Fe1 C13 2.084(5)
Fe1 C14 2.092(5)
Fe1 C15 2.099(5)
Fe1 C16 2.100(5)
S1 C1 1.839(5)
S2 C9 1.835(5)
O1 N3 1.108(6)
O2 C11 1.150(6)
N1 C2 1.490(6)
N1 C3 1.497(5)
N1 C6 1.495(6)
N2 C5 1.490(6)
N2 C7 1.501(6)
N2 C8 1.481(6)
C1 H1A 0.9900
C1 H1B 0.9900
C1 C2 1.511(6)
C2 H2A 0.9900
C2 H2B 0.9900
C3 H3A 0.9900
C3 H3B 0.9900
C3 C4 1.516(6)
C4 H4A 0.9900
C4 H4B 0.9900
C4 C5 1.541(7)
C5 H5A 0.9900
C5 H5B 0.9900
C6 H6A 0.9900
C6 H6B 0.9900
C6 C7 1.537(6)
C7 H7A 0.9900
C7 H7B 0.9900
C8 H8A 0.9900
C8 H8B 0.9900
C8 C9 1.515(6)
C9 H9A 0.9900
C9 H9B 0.9900
C12 H12 0.9500
C12 C13 1.426(8)
C12 C16 1.399(8)
C13 H13 0.9500
C13 C14 1.390(9)
C14 H14 0.9500
C14 C15 1.408(9)
C15 H15 0.9500
C15 C16 1.409(10)
C16 H16 0.9500
Cl1 C1S 1.83(2)
Cl2 C1S 1.83(2)
C1S H1SA 0.9900
C1S H1SB 0.9900
F1 B1 1.393(6)
F2 B1 1.391(7)
F3 B1 1.384(7)
F4 B1 1.385(6)

loop_
_geom_torsion_atom_site_label_1
_geom_torsion_atom_site_label_2
_geom_torsion_atom_site_label_3
_geom_torsion_atom_site_label_4
_geom_torsion
Co1 S1 C1 C2 -38.4(3)
Co1 S2 C9 C8 38.5(3)
Co1 N1 C2 C1 -40.2(5)
Co1 N1 C3 C4 68.1(4)
Co1 N1 C6 C7 -36.6(4)
Co1 N2 C5 C4 -68.0(4)
Co1 N2 C7 C6 37.6(4)
Co1 N2 C8 C9 39.5(5)
Fe1 S1 C1 C2 -130.1(3)
Fe1 S2 C9 C8 130.2(3)
Fe1 C12 C13 C14 61.0(3)
Fe1 C12 C16 C15 -60.1(4)
Fe1 C13 C14 C15 60.7(3)
Fe1 C14 C15 C16 60.7(4)
Fe1 C15 C16 C12 59.9(4)
S1 Co1 N3 O1 35.8(6)
S1 C1 C2 N1 53.6(5)
S2 Co1 N3 O1 -52.5(6)
N1 Co1 N3 O1 129.6(6)
N1 C3 C4 C5 -47.9(6)
N1 C6 C7 N2 -1.2(5)
N2 Co1 N3 O1 -146.6(6)
N2 C8 C9 S2 -53.5(5)
C2 N1 C3 C4 -167.8(4)
C2 N1 C6 C7 -155.9(4)
C3 N1 C2 C1 -165.1(4)
C3 N1 C6 C7 83.0(4)
C3 C4 C5 N2 48.2(6)
C5 N2 C7 C6 -81.6(4)
C5 N2 C8 C9 164.1(4)
C6 N1 C2 C1 74.1(5)
C6 N1 C3 C4 -45.2(5)
C7 N2 C5 C4 44.5(5)
C7 N2 C8 C9 -73.4(5)
C8 N2 C5 C4 168.1(4)
C8 N2 C7 C6 156.3(4)
C12 C13 C14 Fe1 -60.5(3)
C12 C13 C14 C15 0.1(6)
C13 C12 C16 Fe1 60.8(3)
C13 C12 C16 C15 0.7(6)
C13 C14 C15 Fe1 -60.4(4)
C13 C14 C15 C16 0.3(6)
C14 C15 C16 Fe1 -60.5(3)
C14 C15 C16 C12 -0.6(6)
C16 C12 C13 Fe1 -61.5(4)
C16 C12 C13 C14 -0.5(6)
